data_4060564
_journal_name_full Organometallics
_journal_paper_doi 10.1021/om050169r
_journal_year 2005
_chemical_formula_moiety 'C20 H27 Ir O6 S2 '
_chemical_formula_sum 'C20 H27 Ir O6 S2'
_chemical_formula_weight 619.77
_space_group_IT_number 2
_space_group_name_Hall '-P 1'
_space_group_name_H-M_alt 'P -1'
_symmetry_cell_setting triclinic
_symmetry_Int_Tables_number 2
_symmetry_space_group_name_Hall '-P 1'
_symmetry_space_group_name_H-M 'P -1'
_cell_angle_alpha 70.386(9)
_cell_angle_beta 73.927(10)
_cell_angle_gamma 71.420(9)
_cell_formula_units_Z 2
_cell_length_a 8.5846
_cell_length_b 10.7532
_cell_length_c 14.1927
_cell_measurement_temperature 298.1
_cell_volume 1148.43489(10)
_exptl_crystal_density_diffrn 1.792
_cod_original_formula_sum 'C20 H27 Ir O6 S2 '
_cod_database_code 4060564

loop_
_symmetry_equiv_pos_site_id
_symmetry_equiv_pos_as_xyz
1 +X,+Y,+Z
2 -X,-Y,-Z

loop_
_atom_site_label
_atom_site_type_symbol
_atom_site_fract_x
_atom_site_fract_y
_atom_site_fract_z
_atom_site_U_iso_or_equiv
_atom_site_adp_type
_atom_site_occupancy
_atom_site_symmetry_multiplicity
_atom_site_calc_flag
_atom_site_refinement_flags
_atom_site_disorder_assembly
_atom_site_disorder_group
Ir(1) Ir 0.17432(3) 0.25402(3) 0.82693(2) 0.02914(7) Uani 1.00 1 d . . .
S(1) S 0.3870(2) 0.0624(2) 0.80687(13) 0.0354(5) Uani 1.00 1 d . . .
S(2) S 0.0442(2) 0.2027(2) 0.72491(13) 0.0334(5) Uani 1.00 1 d . . .
O(1) O 0.4743(7) -0.2418(5) 0.7816(4) 0.070(2) Uani 1.00 1 d . . .
O(2) O 0.5110(6) -0.1160(5) 0.6212(4) 0.055(2) Uani 1.00 1 d . . .
O(3) O 0.1717(7) -0.1482(5) 0.6576(5) 0.072(2) Uani 1.00 1 d . . .
O(4) O -0.0505(6) 0.0302(5) 0.6503(4) 0.054(2) Uani 1.00 1 d . . .
O(5) O -0.0178(6) 0.5130(4) 0.6234(4) 0.052(2) Uani 1.00 1 d . . .
O(6) O 0.2483(6) 0.4977(4) 0.5465(4) 0.048(2) Uani 1.00 1 d . . .
C(1) C 0.3194(8) -0.0085(6) 0.7401(5) 0.031(2) Uani 1.00 1 d . . .
C(2) C 0.1711(8) 0.0416(6) 0.7084(5) 0.032(2) Uani 1.00 1 d . . .
C(3) C 0.4391(9) -0.1375(7) 0.7181(6) 0.040(2) Uani 1.00 1 d . . .
C(4) C 0.6211(11) -0.2320(8) 0.5879(7) 0.082(4) Uani 1.00 1 d . . .
C(5) C 0.1010(9) -0.0342(7) 0.6702(5) 0.039(2) Uani 1.00 1 d . . .
C(6) C -0.1394(9) -0.0454(8) 0.6256(7) 0.069(3) Uani 1.00 1 d . . .
C(7) C 0.1957(8) 0.3061(6) 0.6691(5) 0.036(2) Uani 1.00 1 d . . .
C(8) C 0.1240(9) 0.4482(6) 0.6127(5) 0.037(2) Uani 1.00 1 d . . .
C(9) C 0.2082(10) 0.6394(6) 0.4852(6) 0.057(3) Uani 1.00 1 d . . .
C(10) C 0.3453(11) 0.6488(8) 0.3927(8) 0.100(4) Uani 1.00 1 d . . .
C(11) C 0.150(2) 0.4331(8) 0.8722(6) 0.081(4) Uani 1.00 1 d . . .
C(12) C 0.2587(9) 0.3152(10) 0.9310(7) 0.063(3) Uani 1.00 1 d . . .
C(13) C 0.1542(11) 0.2239(7) 0.9889(6) 0.052(3) Uani 1.00 1 d . . .
C(14) C -0.0027(11) 0.2812(9) 0.9688(6) 0.061(3) Uani 1.00 1 d . . .
C(15) C -0.0081(11) 0.4056(8) 0.8968(7) 0.063(3) Uani 1.00 1 d . . .
C(16) C 0.209(2) 0.5555(11) 0.8044(8) 0.245(8) Uani 1.00 1 d . . .
C(17) C 0.4397(12) 0.293(2) 0.9351(10) 0.197(7) Uani 1.00 1 d . . .
C(18) C 0.206(2) 0.0931(10) 1.0693(7) 0.190(6) Uani 1.00 1 d . . .
C(19) C -0.1482(13) 0.2119(12) 1.0178(9) 0.150(6) Uani 1.00 1 d . . .
C(20) C -0.159(2) 0.5078(12) 0.8586(9) 0.236(7) Uani 1.00 1 d . . .
H(1) H 0.6441 -0.2088 0.5156 0.100 Uiso 1.00 1 c R . .
H(2) H 0.5684 -0.3054 0.6143 0.100 Uiso 1.00 1 c R . .
H(3) H 0.7435 -0.2719 0.6109 0.100 Uiso 1.00 1 c R . .
H(4) H -0.0570 -0.0983 0.5703 0.093 Uiso 1.00 1 c R . .
H(5) H -0.2332 0.0160 0.5977 0.093 Uiso 1.00 1 c R . .
H(6) H -0.1756 -0.1098 0.6860 0.093 Uiso 1.00 1 c R . .
H(7) H 0.2927 0.2536 0.6289 0.043 Uiso 1.00 1 c R . .
H(8) H 0.2057 0.6993 0.5222 0.068 Uiso 1.00 1 c R . .
H(9) H 0.1028 0.6619 0.4661 0.068 Uiso 1.00 1 c R . .
H(10) H 0.4638 0.6169 0.3818 0.100 Uiso 1.00 1 c R . .
H(11) H 0.3428 0.7418 0.3587 0.100 Uiso 1.00 1 c R . .
H(12) H 0.3286 0.6052 0.3493 0.100 Uiso 1.00 1 c R . .
H(13) H 0.1268 0.6353 0.8159 0.311 Uiso 1.00 1 c R . .
H(14) H 0.2281 0.5564 0.7350 0.311 Uiso 1.00 1 c R . .
H(15) H 0.2971 0.5849 0.7977 0.311 Uiso 1.00 1 c R . .
H(16) H 0.4731 0.3759 0.8997 0.288 Uiso 1.00 1 c R . .
H(17) H 0.5073 0.2234 0.9040 0.288 Uiso 1.00 1 c R . .
H(18) H 0.4662 0.2592 1.0237 0.288 Uiso 1.00 1 c R . .
H(19) H 0.3123 0.0912 1.0790 0.220 Uiso 1.00 1 c R . .
H(20) H 0.2130 0.0182 1.0459 0.220 Uiso 1.00 1 c R . .
H(21) H 0.1277 0.0910 1.1316 0.220 Uiso 1.00 1 c R . .
H(22) H -0.2089 0.2397 1.0774 0.207 Uiso 1.00 1 c R . .
H(23) H -0.1016 0.1162 1.0339 0.207 Uiso 1.00 1 c R . .
H(24) H -0.2459 0.2279 0.9766 0.207 Uiso 1.00 1 c R . .
H(25) H -0.2490 0.4994 0.9153 0.260 Uiso 1.00 1 c R . .
H(26) H -0.1778 0.4863 0.8036 0.260 Uiso 1.00 1 c R . .
H(27) H -0.1528 0.6002 0.8330 0.260 Uiso 1.00 1 c R . .

loop_
_atom_site_aniso_label
_atom_site_aniso_U_11
_atom_site_aniso_U_22
_atom_site_aniso_U_33
_atom_site_aniso_U_12
_atom_site_aniso_U_13
_atom_site_aniso_U_23
Ir(1) 0.02884(13) 0.03280(13) 0.0273(1) -0.00658(10) -0.00432(10) -0.01198(10)
S(1) 0.0312(9) 0.0365(9) 0.0392(11) -0.0016(7) -0.0131(8) -0.0125(8)
S(2) 0.0315(9) 0.0326(8) 0.0397(11) -0.0049(7) -0.0113(8) -0.0133(8)
O(1) 0.085(4) 0.035(3) 0.061(4) 0.013(3) -0.009(3) -0.007(3)
O(2) 0.058(4) 0.061(3) 0.043(3) -0.014(3) 0.008(3) -0.027(3)
O(3) 0.062(4) 0.046(3) 0.125(6) -0.006(3) -0.032(4) -0.039(3)
O(4) 0.046(3) 0.058(3) 0.074(4) -0.010(3) -0.024(3) -0.032(3)
O(5) 0.041(3) 0.043(3) 0.059(4) -0.003(2) -0.005(3) -0.009(3)
O(6) 0.042(3) 0.037(3) 0.052(4) -0.009(2) -0.010(3) 0.006(2)
C(1) 0.032(4) 0.030(3) 0.026(4) -0.008(3) -0.001(3) -0.007(3)
C(2) 0.043(4) 0.028(3) 0.025(4) -0.013(3) -0.003(3) -0.007(3)
C(3) 0.042(4) 0.038(4) 0.043(5) -0.009(3) -0.004(4) -0.017(4)
C(4) 0.085(7) 0.070(6) 0.095(8) -0.008(5) 0.002(6) -0.055(6)
C(5) 0.047(5) 0.042(4) 0.034(4) -0.020(4) -0.006(4) -0.010(3)
C(6) 0.054(5) 0.086(6) 0.092(8) -0.031(5) -0.015(5) -0.042(5)
C(7) 0.040(4) 0.029(3) 0.038(4) -0.016(3) -0.000(3) -0.008(3)
C(8) 0.048(5) 0.027(3) 0.039(4) -0.004(3) -0.021(4) -0.005(3)
C(9) 0.078(6) 0.033(4) 0.059(6) -0.022(4) -0.028(5) 0.009(4)
C(10) 0.065(7) 0.064(6) 0.121(10) -0.012(5) -0.012(6) 0.027(6)
C(11) 0.176(11) 0.046(5) 0.028(5) -0.058(6) 0.016(6) -0.019(4)
C(12) 0.036(5) 0.118(7) 0.064(6) -0.020(5) 0.005(4) -0.074(6)
C(13) 0.069(6) 0.045(4) 0.035(5) -0.004(4) -0.012(4) -0.010(4)
C(14) 0.063(6) 0.097(7) 0.044(5) -0.041(5) 0.017(4) -0.046(5)
C(15) 0.074(6) 0.058(5) 0.053(6) 0.032(5) -0.034(5) -0.038(5)
C(16) 0.54(3) 0.143(10) 0.094(10) -0.25(1) 0.12(1) -0.076(8)
C(17) 0.059(7) 0.42(2) 0.24(2) -0.075(11) -0.001(9) -0.26(2)
C(18) 0.41(2) 0.095(8) 0.049(8) 0.006(11) -0.099(11) -0.015(7)
C(19) 0.116(9) 0.247(13) 0.156(12) -0.141(10) 0.090(8) -0.144(10)
C(20) 0.24(2) 0.26(2) 0.156(13) 0.220(12) -0.144(12) -0.164(12)

loop_
_geom_bond_atom_site_label_1
_geom_bond_atom_site_label_2
_geom_bond_distance
_geom_bond_publ_flag
_geom_bond_site_symmetry_1
_geom_bond_site_symmetry_2
Ir(1) S(1) 2.317(1) ? . .
Ir(1) S(2) 2.339(2) ? . .
Ir(1) C(7) 2.088(7) ? . .
Ir(1) C(11) 2.16(1) ? . .
Ir(1) C(12) 2.17(1) ? . .
Ir(1) C(13) 2.176(8) ? . .
Ir(1) C(14) 2.206(8) ? . .
Ir(1) C(15) 2.166(8) ? . .
S(1) Ir(1) 2.317(1) ? . .
S(1) C(1) 1.699(8) ? . .
S(2) C(2) 1.781(6) ? . .
S(2) C(7) 1.820(7) ? . .
O(1) C(3) 1.191(7) ? . .
O(2) C(3) 1.316(9) ? . .
O(2) C(4) 1.44(1) ? . .
O(3) C(5) 1.231(8) ? . .
O(4) C(5) 1.322(9) ? . .
O(4) C(6) 1.45(1) ? . .
O(5) C(8) 1.191(8) ? . .
O(6) C(8) 1.333(8) ? . .
O(6) C(9) 1.463(7) ? . .
C(1) S(1) 1.699(8) ? . .
C(1) C(2) 1.354(9) ? . .
C(1) C(3) 1.511(8) ? . .
C(2) C(5) 1.45(1) ? . .
C(7) C(8) 1.486(7) ? . .
C(9) C(10) 1.50(1) ? . .
C(11) C(12) 1.46(1) ? . .
C(11) C(15) 1.41(2) ? . .
C(11) C(16) 1.49(2) ? . .
C(12) C(13) 1.43(1) ? . .
C(12) C(17) 1.51(1) ? . .
C(13) C(14) 1.36(1) ? . .
C(13) C(18) 1.51(1) ? . .
C(14) C(15) 1.38(1) ? . .
C(14) C(19) 1.54(2) ? . .
C(15) C(20) 1.50(1) ? . .
C(4) H(1) 0.9500 ? . .
C(4) H(2) 0.9500 ? . .
C(4) H(3) 1.0962 ? . .
C(6) H(4) 1.0842 ? . .
C(6) H(5) 0.9500 ? . .
C(6) H(6) 0.9500 ? . .
C(7) H(7) 0.9958 ? . .
C(9) H(8) 0.9500 ? . .
C(9) H(9) 0.9500 ? . .
C(10) H(10) 0.9503 ? . .
C(10) H(11) 0.9500 ? . .
C(10) H(12) 0.9500 ? . .
C(16) H(13) 0.9500 ? . .
C(16) H(14) 0.9500 ? . .
C(16) H(15) 0.8820 ? . .
C(17) H(16) 0.9500 ? . .
C(17) H(17) 0.9500 ? . .
C(17) H(18) 1.2509 ? . .
C(18) H(19) 0.9500 ? . .
C(18) H(20) 0.9499 ? . .
C(18) H(21) 0.9500 ? . .
C(19) H(22) 0.9499 ? . .
C(19) H(23) 0.9500 ? . .
C(19) H(24) 1.0897 ? . .
C(20) H(25) 0.9500 ? . .
C(20) H(26) 0.9500 ? . .
C(20) H(27) 0.9500 ? . .
H(25) C(20) 0.9500 ? . .
